data_7100923
loop_
_publ_author_name
'Sung Yang.'
'Kwang-Hyun Ahn.'
'Yong-Chul Jeong.'
'Eunkyoung Kim.'

_publ_section_title
;
Fatigue-resistant photochromic dithienylethenes by
controlling the oxidation state
;
_journal_name_full 'Chemical Communications'
_journal_paper_doi 10.1039/b600754f
_journal_year 2006
_chemical_formula_sum 'C23 H14 F6 O2 S2'
_chemical_formula_weight 500.46
_space_group_IT_number 2
_symmetry_cell_setting triclinic
_symmetry_space_group_name_Hall '-P 1'
_symmetry_space_group_name_H-M 'P -1'
_cell_angle_alpha 86.419(15)
_cell_angle_beta 76.057(13)
_cell_angle_gamma 74.297(13)
_cell_formula_units_Z 2
_cell_length_a 8.1239(14)
_cell_length_b 10.7442(19)
_cell_length_c 13.125(2)
_cell_measurement_temperature 293(2)
_cell_volume 1070.3(3)
_diffrn_ambient_temperature 293(2)
_exptl_crystal_density_diffrn 1.553
_cod_depositor_comments
;
The following automatic conversions were performed:
'_symmetry_cell_setting' value 'Triclinic' changed to 'triclinic'
according to '/home/saulius/struct/CIF-dictionaries/cif_core.dic'
dictionary named 'cif_core.dic' version 2.4.1 from 2010-06-29.

Automatic conversion script
Id: cif_fix_enum 1527 2010-12-29 10:47:43Z saulius 
;
_cod_database_code 7100923

loop_
_symmetry_equiv_pos_as_xyz
'x, y, z'
'-x, -y, -z'

loop_
_atom_site_label
_atom_site_type_symbol
_atom_site_fract_x
_atom_site_fract_y
_atom_site_fract_z
_atom_site_U_iso_or_equiv
_atom_site_adp_type
_atom_site_occupancy
_atom_site_symmetry_multiplicity
_atom_site_calc_flag
_atom_site_refinement_flags
_atom_site_disorder_assembly
_atom_site_disorder_group
S1 S 0.3993(2) 0.74058(16) 0.96685(13) 0.0629(5) Uani 1 1 d . . .
S2 S 0.2095(2) 1.02268(15) 0.58237(12) 0.0660(5) Uani 1 1 d . . .
O1 O 0.4785(6) 0.8429(4) 0.9237(4) 0.0807(14) Uani 1 1 d . . .
O2 O 0.4746(6) 0.6589(5) 1.0432(4) 0.0915(15) Uani 1 1 d . . .
F1 F 0.2898(7) 0.3942(4) 0.7924(5) 0.139(2) Uani 1 1 d . . .
F2 F 0.0157(7) 0.4670(4) 0.8524(3) 0.1190(18) Uani 1 1 d . . .
F3 F 0.2300(11) 0.3712(5) 0.6159(4) 0.195(4) Uani 1 1 d . . .
F4 F -0.0342(9) 0.4232(6) 0.6868(5) 0.168(3) Uani 1 1 d . . .
F5 F 0.2041(6) 0.5790(4) 0.5191(3) 0.1025(15) Uani 1 1 d . . .
F6 F -0.0678(6) 0.6320(4) 0.5965(4) 0.1085(16) Uani 1 1 d . . .
C1 C 0.5597(10) 0.5735(10) 0.7936(7) 0.080(2) Uani 1 1 d . . .
C2 C 0.3910(8) 0.6503(6) 0.8604(5) 0.0591(16) Uani 1 1 d . . .
C3 C 0.1708(7) 0.7954(5) 1.0082(4) 0.0507(14) Uani 1 1 d . . .
C4 C 0.0724(10) 0.8724(6) 1.0943(5) 0.0653(18) Uani 1 1 d . . .
C5 C -0.1081(10) 0.9029(7) 1.1126(5) 0.0655(17) Uani 1 1 d . . .
H5 H -0.180(8) 0.968(6) 1.167(5) 0.075(19) Uiso 1 1 d . . .
C6 C -0.1872(9) 0.8576(6) 1.0464(5) 0.0617(16) Uani 1 1 d . . .
H6 H -0.312(8) 0.880(6) 1.056(4) 0.073(19) Uiso 1 1 d . . .
C7 C -0.0894(8) 0.7819(5) 0.9601(5) 0.0524(15) Uani 1 1 d . . .
C8 C 0.0919(7) 0.7500(5) 0.9402(4) 0.0448(13) Uani 1 1 d . . .
C9 C 0.2225(7) 0.6698(5) 0.8550(4) 0.0462(13) Uani 1 1 d . . .
C10 C 0.1714(6) 0.6174(5) 0.7693(4) 0.0423(12) Uani 1 1 d . . .
C11 C 0.1543(9) 0.4804(6) 0.7733(5) 0.0621(16) Uani 1 1 d . . .
C12 C 0.1144(9) 0.4608(6) 0.6698(5) 0.0652(17) Uani 1 1 d . . .
C13 C 0.0944(8) 0.5898(5) 0.6136(4) 0.0559(15) Uani 1 1 d . . .
C14 C 0.1300(6) 0.6793(5) 0.6842(4) 0.0425(12) Uani 1 1 d . . .
C15 C 0.1217(7) 0.8160(5) 0.6556(4) 0.0433(13) Uani 1 1 d . . .
C16 C -0.0402(7) 0.9167(5) 0.6714(4) 0.0449(13) Uani 1 1 d . . .
C17 C -0.2112(8) 0.9124(6) 0.7179(5) 0.0554(15) Uani 1 1 d . . .
H17 H -0.234(7) 0.840(6) 0.742(4) 0.064(19) Uiso 1 1 d . . .
C18 C -0.3460(10) 1.0225(7) 0.7267(5) 0.0709(19) Uani 1 1 d . . .
C19 C -0.3130(13) 1.1389(7) 0.6894(6) 0.079(2) Uani 1 1 d . . .
C20 C -0.1487(12) 1.1474(7) 0.6429(5) 0.0681(18) Uani 1 1 d . . .
C21 C -0.0128(8) 1.0370(5) 0.6349(4) 0.0491(14) Uani 1 1 d . . .
C22 C 0.2646(8) 0.8589(5) 0.6085(4) 0.0531(15) Uani 1 1 d . . .
C23 C 0.4526(10) 0.7841(9) 0.5744(8) 0.079(2) Uani 1 1 d . . .
H7 H -0.146(7) 0.753(5) 0.918(4) 0.054(16) Uiso 1 1 d . . .
H19 H -0.406(7) 1.207(6) 0.697(4) 0.054(17) Uiso 1 1 d . . .
H4 H 0.132(7) 0.902(5) 1.135(4) 0.070(18) Uiso 1 1 d . . .
H18 H -0.459(8) 1.019(6) 0.752(5) 0.06(2) Uiso 1 1 d . . .
H20 H -0.130(9) 1.233(7) 0.619(5) 0.10(2) Uiso 1 1 d . . .
H23A H 0.519(13) 0.803(9) 0.504(8) 0.17(4) Uiso 1 1 d . . .
H1B H 0.527(11) 0.526(8) 0.727(7) 0.16(4) Uiso 1 1 d . . .
H23B H 0.467(8) 0.689(7) 0.586(5) 0.09(2) Uiso 1 1 d . . .
H1A H 0.618(10) 0.636(7) 0.768(6) 0.11(3) Uiso 1 1 d . . .
H23C H 0.514(10) 0.799(7) 0.616(6) 0.10(3) Uiso 1 1 d . . .
H1C H 0.616(10) 0.520(7) 0.828(6) 0.10(3) Uiso 1 1 d . . .

loop_
_atom_site_aniso_label
_atom_site_aniso_U_11
_atom_site_aniso_U_22
_atom_site_aniso_U_33
_atom_site_aniso_U_23
_atom_site_aniso_U_13
_atom_site_aniso_U_12
S1 0.0588(10) 0.0768(11) 0.0669(10) 0.0121(8) -0.0336(8) -0.0271(9)
S2 0.0898(13) 0.0630(10) 0.0560(10) 0.0113(7) -0.0157(9) -0.0420(9)
O1 0.073(3) 0.085(3) 0.103(4) 0.011(3) -0.029(3) -0.047(3)
O2 0.094(4) 0.106(4) 0.094(4) 0.026(3) -0.066(3) -0.026(3)
F1 0.161(5) 0.048(2) 0.244(6) 0.021(3) -0.144(5) -0.008(3)
F2 0.184(5) 0.103(3) 0.086(3) 0.006(2) 0.003(3) -0.096(3)
F3 0.322(9) 0.083(3) 0.084(3) -0.027(3) -0.016(4) 0.085(5)
F4 0.225(7) 0.201(6) 0.163(5) 0.078(5) -0.111(5) -0.159(6)
F5 0.167(4) 0.100(3) 0.045(2) -0.019(2) 0.002(2) -0.063(3)
F6 0.120(4) 0.074(3) 0.159(4) -0.024(3) -0.097(3) -0.010(2)
C1 0.053(5) 0.089(6) 0.092(6) 0.014(5) -0.015(4) -0.010(4)
C2 0.053(4) 0.064(4) 0.060(4) 0.012(3) -0.020(3) -0.013(3)
C3 0.057(4) 0.062(4) 0.041(3) 0.005(3) -0.020(3) -0.023(3)
C4 0.082(5) 0.080(5) 0.049(4) 0.003(3) -0.029(4) -0.035(4)
C5 0.077(5) 0.072(4) 0.048(4) -0.012(3) -0.010(3) -0.022(4)
C6 0.054(4) 0.070(4) 0.058(4) -0.003(3) -0.004(3) -0.018(3)
C7 0.059(4) 0.055(4) 0.052(4) 0.005(3) -0.023(3) -0.021(3)
C8 0.050(3) 0.047(3) 0.046(3) 0.012(3) -0.021(3) -0.021(3)
C9 0.054(4) 0.047(3) 0.042(3) 0.011(2) -0.018(3) -0.018(3)
C10 0.043(3) 0.039(3) 0.044(3) 0.000(2) -0.011(2) -0.009(2)
C11 0.068(4) 0.047(3) 0.075(4) 0.005(3) -0.025(4) -0.016(3)
C12 0.076(5) 0.053(4) 0.069(4) -0.018(3) -0.017(4) -0.017(3)
C13 0.065(4) 0.054(4) 0.050(4) -0.003(3) -0.017(3) -0.015(3)
C14 0.042(3) 0.040(3) 0.044(3) -0.003(2) -0.010(2) -0.008(2)
C15 0.054(3) 0.044(3) 0.035(3) 0.001(2) -0.013(2) -0.016(3)
C16 0.058(4) 0.046(3) 0.032(3) 0.000(2) -0.016(3) -0.010(3)
C17 0.056(4) 0.056(4) 0.054(4) 0.005(3) -0.014(3) -0.014(4)
C18 0.062(5) 0.074(5) 0.068(4) -0.007(4) -0.014(4) -0.002(4)
C19 0.098(7) 0.055(5) 0.075(5) -0.009(4) -0.039(5) 0.015(5)
C20 0.100(6) 0.055(4) 0.053(4) 0.004(3) -0.028(4) -0.018(4)
C21 0.080(4) 0.041(3) 0.031(3) 0.004(2) -0.018(3) -0.019(3)
C22 0.061(4) 0.059(4) 0.044(3) 0.005(3) -0.013(3) -0.026(3)
C23 0.052(5) 0.087(6) 0.095(6) 0.009(5) -0.012(4) -0.021(4)

loop_
_geom_bond_atom_site_label_1
_geom_bond_atom_site_label_2
_geom_bond_distance
_geom_bond_site_symmetry_2
_geom_bond_publ_flag
S1 O2 1.430(4) . ?
S1 O1 1.440(4) . ?
S1 C3 1.746(6) . ?
S1 C2 1.774(6) . ?
S2 C22 1.728(6) . ?
S2 C21 1.738(6) . ?
F1 C11 1.298(7) . ?
F2 C11 1.368(7) . ?
F3 C12 1.259(7) . ?
F4 C12 1.339(7) . ?
F5 C13 1.333(6) . ?
F6 C13 1.341(7) . ?
C1 C2 1.493(10) . ?
C2 C9 1.346(7) . ?
C3 C4 1.387(8) . ?
C3 C8 1.395(7) . ?
C4 C5 1.376(9) . ?
C5 C6 1.377(9) . ?
C6 C7 1.381(8) . ?
C7 C8 1.381(7) . ?
C8 C9 1.474(7) . ?
C9 C10 1.478(7) . ?
C10 C14 1.330(7) . ?
C10 C11 1.512(7) . ?
C11 C12 1.510(8) . ?
C12 C13 1.517(8) . ?
C13 C14 1.503(7) . ?
C14 C15 1.481(7) . ?
C15 C22 1.361(7) . ?
C15 C16 1.438(7) . ?
C16 C17 1.388(8) . ?
C16 C21 1.406(7) . ?
C17 C18 1.367(9) . ?
C18 C19 1.384(10) . ?
C19 C20 1.353(10) . ?
C20 C21 1.374(8) . ?
C22 C23 1.493(9) . ?

loop_
_cod_related_entry_id
_cod_related_entry_database
_cod_related_entry_code
1 ChemSpider 21150108
